data_4118800
loop_
_publ_author_name
'Magdalena M. Lozinska'
'Enzo Mangano'
'John P. S. Mowat'
'Ashley M. Shepherd'
'Russell F. Howe'
'Stephen P. Thompson'
'Julia E. Parker'
'Stefano Brandani'
'Paul A. Wright'

_publ_section_title
;
 Understanding Carbon Dioxide Adsorption on Univalent Cation Forms of the
 Flexible Zeolite Rho at Conditions Relevant to Carbon Capture from Flue
 Gases
;
_journal_name_full 'Journal of the American Chemical Society'
_journal_page_first 17628
_journal_page_last 17642
_journal_paper_doi 10.1021/ja3070864
_journal_volume 134
_journal_year 2012
_chemical_formula_sum 'C0.11 Al0.1 Na0.1 O1.21 Si0.4'
_chemical_formula_weight 36.77
_space_group_IT_number 217
_symmetry_cell_setting cubic
_symmetry_space_group_name_Hall 'I -4 2 3'
_symmetry_space_group_name_H-M 'I -4 3 m'
_audit_author_name jpsm
_audit_creation_date 2012-07-11T15:51
_audit_creation_method 'from EXP file using GSAS2CIF'
_audit_update_record ' 2012-07-11T15:51  Initial CIF as created by GSAS2CIF'
_cell_angle_alpha 90.0
_cell_angle_beta 90.0
_cell_angle_gamma 90.0
_cell_formula_units_Z 96
_cell_length_a 14.62823(6)
_cell_length_b 14.62823
_cell_length_c 14.62823
_cell_measurement_temperature 298
_cell_volume 3130.223(13)
_computing_structure_refinement GSAS
_diffrn_ambient_temperature 298
_diffrn_radiation_polarisn_ratio 0.93
_diffrn_radiation_probe x-ray
_diffrn_radiation_type synchrotron
_diffrn_radiation_wavelength 0.827159
_exptl_absorpt_correction_T_max 1.00000
_exptl_absorpt_correction_T_min 1.00000
_exptl_absorpt_process_details
;   GSAS Absorption/surface roughness correction: function number 0
 No correction is applied.
;
_pd_block_id 2012-07-11T15:51|Na-Rho-CO2|jpsm|i11
_pd_calc_method 'Rietveld Refinement'
_pd_char_colour white
_pd_meas_2theta_range_inc 0.005
_pd_meas_2theta_range_max 49.9975
_pd_meas_2theta_range_min 2.0025
_pd_meas_number_of_points 9600
_pd_phase_name 'from C:/Users/john/Dropbox/Magda/MML269b_Diamond/MML269b/HRho.EXP'
_pd_proc_2theta_range_inc 0.005
_pd_proc_2theta_range_max 49.99751
_pd_proc_2theta_range_min 2.00251
_pd_proc_info_datetime 2012-07-11T15:51:05
_pd_proc_ls_background_function
;   GSAS Background function number 7 with 20 terms.
 Linear interpolation
      1:    896.332     2:    448.465     3:    387.081     4:    511.711    
      5:    745.954     6:    477.094     7:    339.866     8:    305.147    
      9:    256.885    10:    259.714    11:    254.890    12:    258.733    
     13:    245.839    14:    268.459    15:    266.766    16:    234.996    
     17:    201.100    18:    169.492    19:    156.853    20:    152.622    
;
_pd_proc_ls_peak_cutoff 0.00085
_pd_proc_ls_profile_function
;
 CW Profile function number 3 with  19 terms
 Pseudovoigt profile coefficients as parameterized in
 P. Thompson, D.E. Cox & J.B. Hastings (1987). J. Appl. Cryst.,20,79-83.
 Asymmetry correction of L.W. Finger, D.E. Cox & A. P. Jephcoat (1994).
 J. Appl. Cryst.,27,892-900.
 Peak tails are ignored  where the intensity is below 0.0009 times the peak
   Aniso. broadening axis   0.0   0.0   1.0
;
_pd_proc_ls_prof_R_factor 0.0559
_pd_proc_ls_prof_wR_expected 0.0296
_pd_proc_ls_prof_wR_factor 0.0712
_pd_proc_number_of_points 9600
_refine_ls_goodness_of_fit_all 2.43
_refine_ls_matrix_type full
_refine_ls_number_parameters 23
_refine_ls_number_restraints 7
_refine_ls_R_Fsqd_factor 0.07395
_refine_ls_shift/su_max 0.03
_refine_ls_shift/su_mean 0.01
_reflns_d_resolution_high 0.982
_reflns_d_resolution_low 10.344
_reflns_limit_h_max 15
_reflns_limit_h_min 1
_reflns_limit_k_max 10
_reflns_limit_k_min 0
_reflns_limit_l_max 8
_reflns_limit_l_min 0
_reflns_number_total 204
_cod_data_source_file ja3070864_si_002_2.cif
_cod_data_source_block Na-Rho-CO2_publ
_cod_depositor_comments 'Adding Fobs data.'
_cod_original_cell_volume 3130.23(4)
_cod_original_formula_sum 'C0.11 Al0.10 Na0.10 O1.21 Si0.40'
_cod_database_code 4118800
_cod_database_fobs_code 4118800
_gsas_exptl_extinct_corr_t_min 1.00000
_gsas_exptl_extinct_corr_t_max 1.00000

loop_
_symmetry_equiv_pos_site_id
_symmetry_equiv_pos_as_xyz
1 +x,+y,+z
2 +z,+x,+y
3 +y,+z,+x
4 +y,-x,-z
5 -z,+y,-x
6 -x,-z,+y
7 -x,-y,+z
8 -z,+x,-y
9 -y,-z,+x
10 +x,-y,-z
11 +z,-x,-y
12 -y,+z,-x
13 -y,+x,-z
14 -z,-y,+x
15 +x,-z,-y
16 +x,+z,+y
17 +y,+x,+z
18 +z,+y,+x
19 +y,-z,-x
20 -y,-x,+z
21 +z,-y,-x
22 -x,+z,-y
23 -x,+y,-z
24 -z,-x,+y
101 +x+1/2,+y+1/2,+z+1/2
102 +z+1/2,+x+1/2,+y+1/2
103 +y+1/2,+z+1/2,+x+1/2
104 +y+1/2,-x+1/2,-z+1/2
105 -z+1/2,+y+1/2,-x+1/2
106 -x+1/2,-z+1/2,+y+1/2
107 -x+1/2,-y+1/2,+z+1/2
108 -z+1/2,+x+1/2,-y+1/2
109 -y+1/2,-z+1/2,+x+1/2
110 +x+1/2,-y+1/2,-z+1/2
111 +z+1/2,-x+1/2,-y+1/2
112 -y+1/2,+z+1/2,-x+1/2
113 -y+1/2,+x+1/2,-z+1/2
114 -z+1/2,-y+1/2,+x+1/2
115 +x+1/2,-z+1/2,-y+1/2
116 +x+1/2,+z+1/2,+y+1/2
117 +y+1/2,+x+1/2,+z+1/2
118 +z+1/2,+y+1/2,+x+1/2
119 +y+1/2,-z+1/2,-x+1/2
120 -y+1/2,-x+1/2,+z+1/2
121 +z+1/2,-y+1/2,-x+1/2
122 -x+1/2,+z+1/2,-y+1/2
123 -x+1/2,+y+1/2,-z+1/2
124 -z+1/2,-x+1/2,+y+1/2

loop_
_atom_site_type_symbol
_atom_site_label
_atom_site_fract_x
_atom_site_fract_y
_atom_site_fract_z
_atom_site_occupancy
_atom_site_thermal_displace_type
_atom_site_U_iso_or_equiv
_atom_site_symmetry_multiplicity
Si Si1 0.26879(10) 0.11856(12) 0.41920(11) 0.8 Uiso 0.00642(24) 48
Al Al1 0.26806(10) 0.11889(12) 0.41992(11) 0.2 Uiso 0.00642(24) 48
O O1 0.03021(21) 0.20921(18) 0.38306(24) 1.0 Uiso 0.0085(5) 48
O O2 0.20918(22) 0.20918(22) 0.39165(35) 1.0 Uiso 0.0085(5) 24
O O3 0.12759(21) 0.12759(21) 0.62741(33) 1.0 Uiso 0.0085(5) 24
Na Na1 0.3084(6) 0.3084(6) 0.3084(6) 0.4 Uiso 0.0530(25) 8
Na Na3 0.4408(5) 0.0 0.0 0.5 Uiso 0.0530(25) 12
O OC1 0.3828(7) 0.0 0.0 0.5 Uiso 0.0530(25) 12
O OC2 0.2306(7) 0.0 0.0 0.5 Uiso 0.0530(25) 12
C CO1 0.3074(7) 0.0 0.0 0.5 Uiso 0.0530(25) 12
O OC3 0.3683(7) 0.4863(15) 0.3683(7) 0.17101 Uiso 0.0530(25) 24
C CO2 0.3489(7) 0.5597(15) 0.3711(18) 0.08551 Uiso 0.0530(25) 48
O OC4 0.3206(7) 0.6306(15) 0.3849(18) 0.08551 Uiso 0.0530(25) 48

loop_
_atom_type_symbol
_atom_type_number_in_cell
_atom_type_scat_dispersion_real
_atom_type_scat_dispersion_imag
_atom_type_scat_Cromer_Mann_a1
_atom_type_scat_Cromer_Mann_a2
_atom_type_scat_Cromer_Mann_a3
_atom_type_scat_Cromer_Mann_a4
_atom_type_scat_Cromer_Mann_b1
_atom_type_scat_Cromer_Mann_b2
_atom_type_scat_Cromer_Mann_b3
_atom_type_scat_Cromer_Mann_b4
_atom_type_scat_Cromer_Mann_c
_atom_type_scat_source
Si 38.4 0.000 0.000 6.29150 2.43860 3.03530 32.3337 1.98910 0.67850 1.54100 81.6937 1.14070 International_Tables_Vol_C
Al 9.6 0.000 0.000 6.42020 3.03870 1.90020 0.74260 1.59360 31.5472 1.96460 85.0886 1.11510 International_Tables_Vol_C
O 116.209 0.000 0.000 3.04850 13.2771 2.28680 5.70110 1.54630 0.32390 0.86700 32.9089 0.25080 International_Tables_Vol_C
Na 9.2 0.000 0.000 4.76260 3.28500 3.17360 8.84220 1.26740 0.31360 1.11280 129.424 0.67600 International_Tables_Vol_C
C 10.104 0.000 0.000 2.31000 20.8439 1.02000 10.2075 1.58860 0.56870 0.86500 51.6512 0.21560 International_Tables_Vol_C

loop_
_geom_angle_atom_site_label_1
_geom_angle_atom_site_label_2
_geom_angle_atom_site_label_3
_geom_angle
_geom_angle_site_symmetry_1
_geom_angle_site_symmetry_3
_geom_angle_publ_flag
Al1 Si1 O1 95.59(13) 1_555 17_555 n
Al1 Si1 O1 58.98(11) 1_555 109_555 n
Al1 Si1 O2 63.28(19) 1_555 1_555 n
Al1 Si1 O3 150.01(19) 1_555 112_545 n
O1 Si1 O1 114.00(26) 17_555 109_555 n
O1 Si1 O2 105.94(19) 17_555 1_555 n
O1 Si1 O3 114.22(27) 17_555 112_545 n
O1 Si1 O2 110.89(26) 109_555 1_555 n
O1 Si1 O3 103.11(20) 109_555 112_545 n
O2 Si1 O3 108.67(26) 1_555 112_545 n
Si1 Al1 O1 83.87(13) 1_555 17_555 n
Si1 Al1 O1 120.56(11) 1_555 109_555 n
Si1 Al1 O2 116.23(19) 1_555 1_555 n
Si1 Al1 O3 29.72(19) 1_555 112_545 n
Si1 Al1 Na1 78.98(6) 1_555 1_555 n
O1 Al1 O1 114.35(27) 17_555 109_555 n
O1 Al1 O2 106.19(19) 17_555 1_555 n
O1 Al1 O3 113.42(27) 17_555 112_545 n
O1 Al1 Na1 126.75(28) 17_555 1_555 n
O1 Al1 O2 111.66(26) 109_555 1_555 n
O1 Al1 O3 102.87(20) 109_555 112_545 n
O1 Al1 Na1 117.84(31) 109_555 1_555 n
O2 Al1 O3 108.34(26) 1_555 112_545 n
O2 Al1 Na1 44.10(18) 1_555 1_555 n
O3 Al1 Na1 64.36(17) 112_545 1_555 n
Si1 O1 Si1 132.20(20) 17_555 111_455 n
Si1 O1 Al1 0.0 17_555 17_555 n
Si1 O1 Al1 131.88(20) 17_555 111_455 n
Si1 O1 Al1 132.48(20) 111_455 17_555 n
Si1 O1 Al1 0.0 111_455 111_455 n
Al1 O1 Al1 132.16(20) 17_555 111_455 n
Si1 O2 Si1 143.3(4) 1_555 17_555 n
Si1 O2 Al1 0.0 1_555 1_555 n
Si1 O2 Al1 142.8(4) 1_555 17_555 n
Si1 O2 Na1 107.11(18) 1_555 1_555 n
Si1 O2 Al1 142.8(4) 17_555 1_555 n
Si1 O2 Al1 0.0 17_555 17_555 n
Si1 O2 Na1 107.11(18) 17_555 1_555 n
Al1 O2 Al1 142.4(4) 1_555 17_555 n
Al1 O2 Na1 107.51(18) 1_555 1_555 n
Al1 O2 Na1 107.51(18) 17_555 1_555 n
Si1 O3 Si1 137.70(34) 106_555 124_555 n
Si1 O3 Al1 0.0 106_555 106_555 n
Si1 O3 Al1 137.91(33) 106_555 124_555 n
Si1 O3 Al1 137.91(33) 124_555 106_555 n
Si1 O3 Al1 0.0 124_555 124_555 n
Al1 O3 Al1 138.12(33) 106_555 124_555 n
Al1 Na1 Al1 111.11(24) 1_555 2_555 n
Al1 Na1 Al1 111.11(24) 1_555 3_555 n
Al1 Na1 Al1 144.4(5) 1_555 16_555 n
Al1 Na1 Al1 56.31(11) 1_555 17_555 n
Al1 Na1 Al1 57.42(10) 1_555 18_555 n
Al1 Na1 O2 28.39(5) 1_555 1_555 n
Al1 Na1 O2 83.11(20) 1_555 2_555 n
Al1 Na1 O2 128.8(5) 1_555 3_555 n
Al1 Na1 Al1 111.11(24) 2_555 3_555 n
Al1 Na1 Al1 57.42(10) 2_555 16_555 n
Al1 Na1 Al1 144.4(5) 2_555 17_555 n
Al1 Na1 Al1 56.31(11) 2_555 18_555 n
Al1 Na1 O2 128.8(5) 2_555 1_555 n
Al1 Na1 O2 28.39(5) 2_555 2_555 n
Al1 Na1 O2 83.11(20) 2_555 3_555 n
Al1 Na1 Al1 56.31(11) 3_555 16_555 n
Al1 Na1 Al1 57.42(10) 3_555 17_555 n
Al1 Na1 Al1 144.4(5) 3_555 18_555 n
Al1 Na1 O2 83.11(20) 3_555 1_555 n
Al1 Na1 O2 128.8(5) 3_555 2_555 n
Al1 Na1 O2 28.39(5) 3_555 3_555 n
Al1 Na1 Al1 111.11(24) 16_555 17_555 n
Al1 Na1 Al1 111.11(24) 16_555 18_555 n
Al1 Na1 O2 128.8(5) 16_555 1_555 n
Al1 Na1 O2 83.11(20) 16_555 2_555 n
Al1 Na1 O2 28.39(5) 16_555 3_555 n
Al1 Na1 Al1 111.11(24) 17_555 18_555 n
Al1 Na1 O2 28.39(5) 17_555 1_555 n
Al1 Na1 O2 128.8(5) 17_555 2_555 n
Al1 Na1 O2 83.11(20) 17_555 3_555 n
Al1 Na1 O2 83.11(20) 18_555 1_555 n
Al1 Na1 O2 28.39(5) 18_555 2_555 n
Al1 Na1 O2 128.8(5) 18_555 3_555 n
O2 Na1 O2 104.5(4) 1_555 2_555 n
O2 Na1 O2 104.5(4) 1_555 3_555 n
O2 Na1 O2 104.5(4) 2_555 3_555 n
Na3 Na3 OC1 180.0 6_655 1_555 n
Na3 Na3 OC1 0.0 6_655 6_655 n
Na3 Na3 CO1 180.0 6_655 1_555 n
OC1 Na3 OC1 180.0 1_555 6_655 n
OC1 Na3 CO1 0.0 1_555 1_555 n
OC1 Na3 CO1 180.0 6_655 1_555 n
Na3 OC1 Na3 0.0 1_555 6_655 n
Na3 OC1 CO1 180.0 1_555 1_555 n
Na3 OC1 CO1 180.0 6_655 1_555 n
Na3 CO1 OC1 0.0 1_555 1_555 n
Na3 CO1 OC2 180.0 1_555 1_555 n
OC1 CO1 OC2 180.0 1_555 1_555 n
CO2 OC3 CO2 23.9(23) 1_555 18_555 n
OC3 CO2 CO2 111.4(13) 1_555 9_665 n
OC3 CO2 CO2 136.9(14) 1_555 11_566 n
OC3 CO2 CO2 135.2(16) 1_555 15_566 n
OC3 CO2 CO2 78.1(12) 1_555 18_555 n
OC3 CO2 OC4 169.4(12) 1_555 1_555 n
OC3 CO2 OC4 126.7(33) 1_555 9_665 n
OC3 CO2 OC4 167.2(22) 1_555 15_566 n
OC3 CO2 OC4 127.6(26) 1_555 18_555 n
OC3 CO2 OC4 155.2(7) 1_555 20_665 n
CO2 CO2 CO2 60.00000(20) 9_665 11_566 n
CO2 CO2 CO2 73.5(15) 9_665 15_566 n
CO2 CO2 CO2 46.5(15) 9_665 18_555 n
CO2 CO2 OC4 77.2(11) 9_665 1_555 n
CO2 CO2 OC4 41.2(12) 9_665 9_665 n
CO2 CO2 OC4 79.8(14) 9_665 15_566 n
CO2 CO2 OC4 32.1(7) 9_665 18_555 n
CO2 CO2 OC4 46.4(15) 9_665 20_665 n
CO2 CO2 CO2 13.5(15) 11_566 15_566 n
CO2 CO2 CO2 106.5(15) 11_566 18_555 n
CO2 CO2 OC4 41.3(4) 11_566 1_555 n
CO2 CO2 OC4 77.1(13) 11_566 9_665 n
CO2 CO2 OC4 53.6(29) 11_566 15_566 n
CO2 CO2 OC4 69.87(29) 11_566 18_555 n
CO2 CO2 OC4 30.1(9) 11_566 20_665 n
CO2 CO2 CO2 120.00000(20) 15_566 18_555 n
CO2 CO2 OC4 39.49220(10) 15_566 1_555 n
CO2 CO2 OC4 87.5(24) 15_566 9_665 n
CO2 CO2 OC4 52.4(28) 15_566 15_566 n
CO2 CO2 OC4 81.2(11) 15_566 18_555 n
CO2 CO2 OC4 39.46(23) 15_566 20_665 n
CO2 CO2 OC4 112.5421 18_555 1_555 n
CO2 CO2 OC4 49.7(16) 18_555 9_665 n
CO2 CO2 OC4 107.6(12) 18_555 15_566 n
CO2 CO2 OC4 49.5(14) 18_555 18_555 n
CO2 CO2 OC4 87.8(5) 18_555 20_665 n
OC4 CO2 OC4 63.9(19) 1_555 9_665 n
OC4 CO2 OC4 12.9(28) 1_555 15_566 n
OC4 CO2 OC4 63.0(14) 1_555 18_555 n
OC4 CO2 OC4 31.4(7) 1_555 20_665 n
OC4 CO2 OC4 57.8(11) 9_665 15_566 n
OC4 CO2 OC4 9.7(19) 9_665 18_555 n
OC4 CO2 OC4 48.0(24) 9_665 20_665 n
OC4 CO2 OC4 59.3(10) 15_566 18_555 n
OC4 CO2 OC4 37.6(14) 15_566 20_665 n
OC4 CO2 OC4 42.2(13) 18_555 20_665 n
CO2 OC4 CO2 97.5(15) 1_555 11_566 n
CO2 OC4 CO2 88.1(28) 1_555 15_566 n
CO2 OC4 CO2 18.0(14) 1_555 18_555 n
CO2 OC4 CO2 77.1(7) 1_555 20_665 n
CO2 OC4 OC4 58.2(15) 1_555 9_665 n
CO2 OC4 OC4 102.9(17) 1_555 11_566 n
CO2 OC4 OC4 39.49220(10) 1_555 15_566 n
CO2 OC4 OC4 67.4579 1_555 18_555 n
CO2 OC4 OC4 112.8518 1_555 20_665 n
CO2 OC4 CO2 22.7(25) 11_566 15_566 n
CO2 OC4 CO2 97.0(20) 11_566 18_555 n
CO2 OC4 CO2 53.1(23) 11_566 20_665 n
CO2 OC4 OC4 102.8(11) 11_566 9_665 n
CO2 OC4 OC4 57.9(13) 11_566 11_566 n
CO2 OC4 OC4 133.7(19) 11_566 15_566 n
CO2 OC4 OC4 92.5(24) 11_566 18_555 n
CO2 OC4 OC4 49.7(16) 11_566 20_665 n
CO2 OC4 CO2 94.3(23) 15_566 18_555 n
CO2 OC4 CO2 70.1(6) 15_566 20_665 n
CO2 OC4 OC4 114.9(6) 15_566 9_665 n
CO2 OC4 OC4 80.1(20) 15_566 11_566 n
CO2 OC4 OC4 127.6(28) 15_566 15_566 n
CO2 OC4 OC4 107.9(12) 15_566 18_555 n
CO2 OC4 OC4 72.4(12) 15_566 20_665 n
CO2 OC4 CO2 63.8(12) 18_555 20_665 n
CO2 OC4 OC4 40.6(24) 18_555 9_665 n
CO2 OC4 OC4 87.4(28) 18_555 11_566 n
CO2 OC4 OC4 36.65(7) 18_555 15_566 n
CO2 OC4 OC4 49.5(14) 18_555 18_555 n
CO2 OC4 OC4 98.8(11) 18_555 20_665 n
CO2 OC4 OC4 50.4(16) 20_665 9_665 n
CO2 OC4 OC4 27.5(8) 20_665 11_566 n
CO2 OC4 OC4 92.2(5) 20_665 15_566 n
CO2 OC4 OC4 39.46(23) 20_665 18_555 n
CO2 OC4 OC4 35.8(7) 20_665 20_665 n
OC4 OC4 OC4 60.0 9_665 11_566 n
OC4 OC4 OC4 46.7(22) 9_665 15_566 n
OC4 OC4 OC4 13.3(22) 9_665 18_555 n
OC4 OC4 OC4 73.3(22) 9_665 20_665 n
OC4 OC4 OC4 106.7(22) 11_566 15_566 n
OC4 OC4 OC4 46.7(22) 11_566 18_555 n
OC4 OC4 OC4 13.3(22) 11_566 20_665 n
OC4 OC4 OC4 60.00000(20) 15_566 18_555 n
OC4 OC4 OC4 119.99990(10) 15_566 20_665 n
OC4 OC4 OC4 60.00000(10) 18_555 20_665 n

loop_
_geom_bond_atom_site_label_1
_geom_bond_atom_site_label_2
_geom_bond_distance
_geom_bond_site_symmetry_2
_geom_bond_publ_flag
Si1 Si1 3.0186(26) 106_555 n
Si1 Si1 3.0186(26) 122_545 n
Si1 Al1 0.01569 1_555 n
Si1 Al1 3.0969(28) 17_555 n
Si1 Al1 3.0233(26) 106_555 n
Si1 Al1 3.0075(26) 122_545 n
Si1 O1 1.6460(32) 17_555 n
Si1 O1 1.6556(29) 109_555 n
Si1 O2 1.6371(21) 1_555 n
Si1 O3 1.6682(23) 112_545 n
Si1 Na1 3.267(5) 1_555 n
Al1 Si1 0.01569 1_555 n
Al1 Si1 3.0969(28) 17_555 n
Al1 Si1 3.0075(26) 106_555 n
Al1 Si1 3.0233(26) 122_545 n
Al1 Al1 3.0859(28) 17_555 n
Al1 Al1 3.1415(33) 18_555 n
Al1 Al1 3.0122(26) 106_555 n
Al1 Al1 3.0122(26) 122_545 n
Al1 O1 1.6477(32) 17_555 n
Al1 O1 1.6476(29) 109_555 n
Al1 O2 1.6301(21) 1_555 n
Al1 O3 1.6818(23) 112_545 n
Al1 Na1 3.270(5) 1_555 n
Al1 Na3 3.6942(23) 104_555 n
O1 Si1 1.6460(32) 17_555 n
O1 Si1 1.6556(29) 111_455 n
O1 Al1 1.6477(32) 17_555 n
O1 Al1 1.6476(29) 111_455 n
O2 Si1 1.6371(21) 1_555 n
O2 Si1 1.6371(21) 17_555 n
O2 Al1 1.6301(21) 1_555 n
O2 Al1 1.6301(21) 17_555 n
O2 Na1 2.386(7) 1_555 n
O3 Si1 1.6682(23) 106_555 n
O3 Si1 1.6682(23) 124_555 n
O3 Al1 1.6818(23) 106_555 n
O3 Al1 1.6818(23) 124_555 n
O3 Na1 2.960(5) 106_555 n
O3 Na3 2.822(4) 5_556 n
Na1 Si1 3.267(5) 1_555 n
Na1 Si1 3.267(5) 2_555 n
Na1 Si1 3.267(5) 3_555 n
Na1 Si1 3.267(5) 16_555 n
Na1 Si1 3.267(5) 17_555 n
Na1 Si1 3.267(5) 18_555 n
Na1 Al1 3.270(5) 1_555 n
Na1 Al1 3.270(5) 2_555 n
Na1 Al1 3.270(5) 3_555 n
Na1 Al1 3.270(5) 16_555 n
Na1 Al1 3.270(5) 17_555 n
Na1 Al1 3.270(5) 18_555 n
Na1 O2 2.386(7) 1_555 n
Na1 O2 2.386(7) 2_555 n
Na1 O2 2.386(7) 3_555 n
Na1 O3 2.960(5) 107_554 n
Na1 O3 2.960(5) 111_455 n
Na1 O3 2.960(5) 112_545 n
Na1 OC3 2.883(22) 1_555 n
Na1 OC3 2.883(22) 2_555 n
Na1 OC3 2.883(22) 3_555 n
Na3 Al1 3.6942(23) 109_554 n
Na3 Al1 3.6942(23) 112_545 n
Na3 Al1 3.6942(23) 113_545 n
Na3 Al1 3.6942(23) 120_554 n
Na3 O3 2.822(4) 5_655 n
Na3 O3 2.822(4) 14_655 n
Na3 Na3 1.731(15) 6_655 n
Na3 OC1 0.850(14) 1_555 n
Na3 OC1 2.580(11) 6_655 n
Na3 OC2 3.075(14) 1_555 n
Na3 CO1 1.952(14) 1_555 n
OC1 Na3 0.850(14) 1_555 n
OC1 Na3 2.580(11) 6_655 n
OC1 CO1 1.103(5) 1_555 n
OC2 Na3 3.075(14) 1_555 n
OC2 CO1 1.123(5) 1_555 n
CO1 Na3 1.952(14) 1_555 n
CO1 OC1 1.103(5) 1_555 n
CO1 OC2 1.123(5) 1_555 n
OC3 Na1 2.883(22) 1_555 n
OC3 CO2 1.1121(12) 1_555 n
OC3 CO2 1.1121(12) 18_555 n
OC3 OC4 2.01(4) 9_665 n
OC3 OC4 2.01(4) 15_566 n
CO2 OC3 1.1121(12) 1_555 n
CO2 CO2 1.71(4) 9_665 n
CO2 CO2 1.71(4) 11_566 n
CO2 CO2 1.43(6) 15_566 n
CO2 CO2 0.46(4) 18_555 n
CO2 CO2 1.89(4) 20_665 n
CO2 OC4 1.13449 1_555 n
CO2 OC4 1.137(25) 9_665 n
CO2 OC4 1.828(26) 11_566 n
CO2 OC4 0.910(34) 15_566 n
CO2 OC4 1.378(29) 18_555 n
CO2 OC4 1.788(29) 20_665 n
OC4 OC3 2.01(4) 11_566 n
OC4 CO2 1.13449 1_555 n
OC4 CO2 1.828(26) 9_665 n
OC4 CO2 1.137(25) 11_566 n
OC4 CO2 0.910(34) 15_566 n
OC4 CO2 1.378(29) 18_555 n
OC4 CO2 1.788(29) 20_665 n
OC4 OC4 1.202(33) 9_665 n
OC4 OC4 1.202(33) 11_566 n
OC4 OC4 0.32(6) 15_566 n
OC4 OC4 1.33(4) 18_555 n
OC4 OC4 1.01(4) 20_665 n
